data_4331023
loop_
_publ_author_name
'Philip A. Smith'
'Carlos Crawford'
'Nuquie Beedoe'
'Zerihun Assefa'
'Richard E. Sykora'

_publ_contact_author_address
;University of South Alabama
Department of Chemistry
Chemistry Building, Room 223
Mobile  AL  36688-0002
;
_publ_contact_author_email rsykora@southalabama.edu
_publ_contact_author_fax 1(251)4607359
_publ_contact_author_name 'Richard E. Sykora'
_publ_contact_author_phone 1(251)4607422
_publ_section_title
;
 Synthesis, Crystal Structures, and Dual Donor Luminescence Sensitization
 in Novel Terbium Tetracyanoplatinates
;
_journal_name_full 'Inorganic Chemistry'
_journal_page_first 12230
_journal_page_last 12241
_journal_paper_doi 10.1021/ic3013975
_journal_volume 51
_journal_year 2012
_chemical_formula_moiety
;
2(C19 H21 N3 O6 Tb), C4 N4 Pt, 4(H2 O)
;
_chemical_formula_sum 'C42 H50 N10 O16 Pt Tb2'
_chemical_formula_weight 1463.85
_chemical_name_systematic
; 
 ? 
;
_space_group_IT_number 2
_symmetry_cell_setting triclinic
_symmetry_space_group_name_Hall '-P 1'
_symmetry_space_group_name_H-M 'P -1'
_atom_sites_solution_hydrogens geom
_atom_sites_solution_primary direct
_atom_sites_solution_secondary difmap
_audit_creation_method SHELXL-97
_cell_angle_alpha 92.848(2)
_cell_angle_beta 92.169(2)
_cell_angle_gamma 118.076(2)
_cell_formula_units_Z 2
_cell_length_a 12.0947(2)
_cell_length_b 12.7430(3)
_cell_length_c 18.6790(3)
_cell_measurement_reflns_used 31479
_cell_measurement_temperature 290(2)
_cell_measurement_theta_max 25.6245
_cell_measurement_theta_min 3.1962
_cell_volume 2530.82(10)
_computing_cell_refinement '<i>CrysAlisPro</i> Oxford Diffraction, (2010)'
_computing_data_collection '<i>CrysAlisPro</i> Oxford Diffraction, (2010)'
_computing_data_reduction '<i>CrysAlisPro</i> Oxford Diffraction, (2010)'
_computing_molecular_graphics 'Olex2 (Dolomanov et al., 2008)'
_computing_structure_refinement 'SHELXL (Sheldrick, 2008)'
_computing_structure_solution 'SHELXS (Sheldrick, 2008)'
_diffrn_ambient_temperature 290(2)
_diffrn_detector_area_resol_mean 16.0514
_diffrn_measured_fraction_theta_full 0.998
_diffrn_measured_fraction_theta_max 0.998
_diffrn_measurement_device_type 'Oxford Excalibur, Eos'
_diffrn_measurement_method '\w scans'
_diffrn_radiation_monochromator graphite
_diffrn_radiation_source 'fine-focus sealed tube'
_diffrn_radiation_type MoK\a
_diffrn_radiation_wavelength 0.71073
_diffrn_reflns_av_R_equivalents 0.0241
_diffrn_reflns_av_sigmaI/netI 0.0207
_diffrn_reflns_limit_h_max 14
_diffrn_reflns_limit_h_min -14
_diffrn_reflns_limit_k_max 15
_diffrn_reflns_limit_k_min -15
_diffrn_reflns_limit_l_max 22
_diffrn_reflns_limit_l_min -22
_diffrn_reflns_number 48688
_diffrn_reflns_theta_full 25.68
_diffrn_reflns_theta_max 25.68
_diffrn_reflns_theta_min 3.20
_exptl_absorpt_coefficient_mu 5.597
_exptl_absorpt_correction_T_max 1.00000
_exptl_absorpt_correction_T_min 0.56600
_exptl_absorpt_correction_type multi-scan
_exptl_absorpt_process_details CrysAlisPro
_exptl_crystal_colour colorless
_exptl_crystal_density_diffrn 1.921
_exptl_crystal_description prism
_exptl_crystal_F_000 1416
_exptl_crystal_size_max 0.30
_exptl_crystal_size_mid 0.17
_exptl_crystal_size_min 0.06
_refine_diff_density_max 0.709
_refine_diff_density_min -0.664
_refine_diff_density_rms 0.065
_refine_ls_extinction_coef 0.00030(4)
_refine_ls_extinction_expression Fc^*^=kFc[1+0.001xFc^2^\l^3^/sin(2\q)]^-1/4^
_refine_ls_extinction_method SHELXL
_refine_ls_goodness_of_fit_ref 0.994
_refine_ls_hydrogen_treatment constr
_refine_ls_matrix_type full
_refine_ls_number_parameters 654
_refine_ls_number_reflns 9604
_refine_ls_number_restraints 0
_refine_ls_restrained_S_all 0.994
_refine_ls_R_factor_all 0.0218
_refine_ls_R_factor_gt 0.0165
_refine_ls_shift/su_max 0.007
_refine_ls_shift/su_mean 0.000
_refine_ls_structure_factor_coef Fsqd
_refine_ls_weighting_details 'calc w=1/[\s^2^(Fo^2^)+(0.0223P)^2^+0.0000P] where P=(Fo^2^+2Fc^2^)/3'
_refine_ls_weighting_scheme calc
_refine_ls_wR_factor_gt 0.0381
_refine_ls_wR_factor_ref 0.0387
_reflns_number_gt 8243
_reflns_number_total 9604
_reflns_threshold_expression >2\s(I)
_cod_data_source_file ic3013975_si_001_5.cif
_cod_data_source_block 3
_cod_database_code 4331023

loop_
_symmetry_equiv_pos_as_xyz
'x, y, z'
'-x, -y, -z'

loop_
_atom_site_label
_atom_site_type_symbol
_atom_site_fract_x
_atom_site_fract_y
_atom_site_fract_z
_atom_site_U_iso_or_equiv
_atom_site_adp_type
_atom_site_occupancy
_atom_site_symmetry_multiplicity
_atom_site_calc_flag
_atom_site_refinement_flags
Tb1 Tb 0.881125(10) 0.741736(10) 0.399078(6) 0.02284(4) Uani 1 1 d .
Tb2 Tb 0.146637(11) 0.392709(12) 0.094719(7) 0.02903(4) Uani 1 1 d .
Pt1 Pt 0.519441(9) 0.042891(9) 0.260955(6) 0.03314(4) Uani 1 1 d .
O1 O 1.02565(17) 0.67406(17) 0.36173(11) 0.0405(5) Uani 1 1 d .
O2 O 0.98081(17) 0.76990(17) 0.28121(10) 0.0386(5) Uani 1 1 d .
O3 O 0.68526(17) 0.69412(17) 0.44805(11) 0.0419(5) Uani 1 1 d .
O4 O 0.83393(15) 0.87062(16) 0.48790(10) 0.0324(4) Uani 1 1 d .
O5 O 0.82119(19) 0.86845(18) 0.33573(10) 0.0428(5) Uani 1 1 d .
H5A H 0.8286 0.8621 0.2909 0.064 Uiso 1 1 d .
H5B H 0.7862 0.9080 0.3521 0.064 Uiso 1 1 d .
O6 O 1.07660(15) 0.91711(15) 0.42285(10) 0.0322(4) Uani 1 1 d .
H6A H 1.1361 0.9071 0.4068 0.048 Uiso 1 1 d .
H6B H 1.1022 0.9798 0.4509 0.048 Uiso 1 1 d .
O7 O -0.00500(17) 0.47516(18) 0.08903(10) 0.0398(5) Uani 1 1 d .
O8 O 0.01848(18) 0.4002(2) 0.18754(10) 0.0439(5) Uani 1 1 d .
O9 O 0.35015(19) 0.4272(2) 0.06355(12) 0.0571(6) Uani 1 1 d .
O10 O 0.19629(19) 0.2489(2) 0.03245(11) 0.0499(6) Uani 1 1 d .
O11 O 0.09739(19) 0.3895(2) -0.03036(10) 0.0483(5) Uani 1 1 d .
H11A H 0.0909 0.3262 -0.0517 0.072 Uiso 1 1 d .
H11B H 0.0517 0.4199 -0.0443 0.072 Uiso 1 1 d .
O12 O -0.05139(17) 0.21090(19) 0.07522(11) 0.0480(5) Uani 1 1 d .
H12B H -0.0557 0.1665 0.0386 0.072 Uiso 1 1 d .
H12C H -0.1107 0.1819 0.1032 0.072 Uiso 1 1 d .
O13 O 0.0506(3) 0.2011(3) 0.86724(14) 0.0984(10) Uani 1 1 d .
H13A H -0.0267 0.1806 0.8708 0.148 Uiso 1 1 d .
H13B H 0.0483 0.2245 0.8257 0.148 Uiso 1 1 d .
O14 O 0.7919(2) 0.9021(2) 0.19229(13) 0.0761(8) Uani 1 1 d .
H14A H 0.7789 0.9510 0.1686 0.114 Uiso 1 1 d .
H14B H 0.8400 0.8844 0.1684 0.114 Uiso 1 1 d .
O15 O 0.1413(3) 0.9743(4) 0.04268(18) 0.1381(16) Uani 1 1 d .
H15A H 0.1620 0.9237 0.0577 0.207 Uiso 1 1 d .
H15B H 0.1991 1.0288 0.0706 0.207 Uiso 1 1 d .
O16 O 0.1080(9) 1.0693(8) -0.0535(5) 0.178(4) Uani 0.50 1 d P
H16A H 0.1447 1.0315 -0.0377 0.267 Uiso 0.50 1 d P
H16B H 0.0408 1.0347 -0.0807 0.267 Uiso 0.50 1 d P
O17 O 0.4654(6) 0.4822(7) 0.4685(4) 0.155(4) Uani 0.50 1 d P
H17D H 0.5077 0.4453 0.4743 0.233 Uiso 0.50 1 d P
H17E H 0.4407 0.5048 0.5053 0.233 Uiso 0.50 1 d P
N1 N 0.94975(19) 0.71130(19) 0.52342(12) 0.0316(5) Uani 1 1 d .
N2 N 0.79312(18) 0.52481(18) 0.43241(12) 0.0294(5) Uani 1 1 d .
N3 N 0.72097(19) 0.5800(2) 0.30701(12) 0.0326(5) Uani 1 1 d .
N4 N 0.2705(2) 0.6178(2) 0.08233(14) 0.0478(7) Uani 1 1 d .
N5 N 0.29766(18) 0.51754(19) 0.20067(11) 0.0292(5) Uani 1 1 d .
N6 N 0.1740(2) 0.2784(2) 0.19462(12) 0.0338(5) Uani 1 1 d .
N7 N 0.7485(3) 0.1218(3) 0.16566(16) 0.0636(8) Uani 1 1 d .
N8 N 0.3649(3) 0.0840(3) 0.13755(19) 0.0856(11) Uani 1 1 d .
N9 N 0.2909(2) -0.0470(3) 0.35668(17) 0.0650(9) Uani 1 1 d .
N10 N 0.6629(2) -0.0331(3) 0.37267(15) 0.0544(7) Uani 1 1 d .
C1 C 1.0206(3) 0.8052(3) 0.56939(15) 0.0404(7) Uani 1 1 d .
H1 H 1.0423 0.8809 0.5551 0.048 Uiso 1 1 calc R
C2 C 1.0635(3) 0.7957(3) 0.63688(16) 0.0453(8) Uani 1 1 d .
H2 H 1.1122 0.8633 0.6676 0.054 Uiso 1 1 calc R
C3 C 1.0321(3) 0.6838(3) 0.65756(17) 0.0521(9) Uani 1 1 d .
H3 H 1.0602 0.6745 0.7026 0.062 Uiso 1 1 calc R
C4 C 0.9596(3) 0.5866(3) 0.61167(17) 0.0476(8) Uani 1 1 d .
H4 H 0.9382 0.5105 0.6252 0.057 Uiso 1 1 calc R
C5 C 0.9175(2) 0.6015(2) 0.54446(15) 0.0326(6) Uani 1 1 d .
C6 C 0.8356(2) 0.4994(2) 0.49333(15) 0.0328(6) Uani 1 1 d .
C7 C 0.8025(3) 0.3821(3) 0.50832(18) 0.0467(8) Uani 1 1 d .
H7 H 0.8326 0.3664 0.5508 0.056 Uiso 1 1 calc R
C8 C 0.7252(3) 0.2912(3) 0.4594(2) 0.0548(9) Uani 1 1 d .
H8 H 0.7041 0.2129 0.4678 0.066 Uiso 1 1 calc R
C9 C 0.6791(3) 0.3149(3) 0.39831(19) 0.0479(8) Uani 1 1 d .
H9 H 0.6249 0.2530 0.3654 0.057 Uiso 1 1 calc R
C10 C 0.7137(2) 0.4329(2) 0.38541(16) 0.0347(7) Uani 1 1 d .
C11 C 0.6663(2) 0.4639(2) 0.31979(15) 0.0328(6) Uani 1 1 d .
C12 C 0.5734(3) 0.3774(3) 0.27286(18) 0.0483(8) Uani 1 1 d .
H12 H 0.5358 0.2980 0.2835 0.058 Uiso 1 1 calc R
C13 C 0.5368(3) 0.4086(3) 0.21075(19) 0.0547(9) Uani 1 1 d .
H13 H 0.4745 0.3509 0.1788 0.066 Uiso 1 1 calc R
C14 C 0.5938(3) 0.5268(3) 0.19635(17) 0.0499(8) Uani 1 1 d .
H14 H 0.5723 0.5507 0.1542 0.060 Uiso 1 1 calc R
C15 C 0.6835(3) 0.6082(3) 0.24609(16) 0.0425(7) Uani 1 1 d .
H15 H 0.7205 0.6883 0.2368 0.051 Uiso 1 1 calc R
C16 C 1.0408(3) 0.7163(3) 0.30105(17) 0.0379(7) Uani 1 1 d .
C17 C 1.1318(3) 0.7033(3) 0.25348(19) 0.0621(10) Uani 1 1 d .
H17A H 1.1144 0.7157 0.2049 0.093 Uiso 1 1 calc R
H17B H 1.1230 0.6246 0.2553 0.093 Uiso 1 1 calc R
H17C H 1.2160 0.7613 0.2698 0.093 Uiso 1 1 calc R
C18 C 0.7203(2) 0.7925(3) 0.48432(14) 0.0322(6) Uani 1 1 d .
C19 C 0.6240(3) 0.8138(3) 0.52084(17) 0.0469(8) Uani 1 1 d .
H19A H 0.6242 0.7962 0.5702 0.070 Uiso 1 1 calc R
H19B H 0.5425 0.7630 0.4973 0.070 Uiso 1 1 calc R
H19C H 0.6434 0.8957 0.5184 0.070 Uiso 1 1 calc R
C20 C 0.2586(3) 0.6659(4) 0.0225(2) 0.0766(13) Uani 1 1 d .
H20 H 0.1956 0.6173 -0.0123 0.092 Uiso 1 1 calc R
C21 C 0.3339(3) 0.7827(4) 0.0093(2) 0.0724(12) Uani 1 1 d .
H21 H 0.3208 0.8127 -0.0327 0.087 Uiso 1 1 calc R
C22 C 0.4268(4) 0.8523(3) 0.0585(2) 0.0707(11) Uani 1 1 d .
H22 H 0.4809 0.9313 0.0506 0.085 Uiso 1 1 calc R
C23 C 0.4410(3) 0.8056(3) 0.12037(19) 0.0613(10) Uani 1 1 d .
H23 H 0.5053 0.8528 0.1548 0.074 Uiso 1 1 calc R
C24 C 0.3601(2) 0.6886(3) 0.13170(16) 0.0369(7) Uani 1 1 d .
C25 C 0.3676(2) 0.6365(2) 0.19924(15) 0.0343(6) Uani 1 1 d .
C26 C 0.4418(3) 0.7070(3) 0.25930(18) 0.0514(9) Uani 1 1 d .
H26 H 0.4905 0.7889 0.2571 0.062 Uiso 1 1 calc R
C27 C 0.4427(3) 0.6559(3) 0.32069(19) 0.0613(10) Uani 1 1 d .
H27 H 0.4907 0.7024 0.3614 0.074 Uiso 1 1 calc R
C28 C 0.3724(3) 0.5347(3) 0.32259(17) 0.0515(9) Uani 1 1 d .
H28 H 0.3718 0.4983 0.3647 0.062 Uiso 1 1 calc R
C29 C 0.3023(2) 0.4669(3) 0.26120(15) 0.0338(6) Uani 1 1 d .
C30 C 0.2344(2) 0.3348(3) 0.25750(14) 0.0326(6) Uani 1 1 d .
C31 C 0.2369(3) 0.2724(3) 0.31489(18) 0.0553(9) Uani 1 1 d .
H31 H 0.2786 0.3131 0.3584 0.066 Uiso 1 1 calc R
C32 C 0.1786(4) 0.1514(3) 0.3082(2) 0.0665(11) Uani 1 1 d .
H32 H 0.1798 0.1091 0.3471 0.080 Uiso 1 1 calc R
C33 C 0.1183(3) 0.0921(3) 0.2442(2) 0.0582(9) Uani 1 1 d .
H33 H 0.0789 0.0093 0.2380 0.070 Uiso 1 1 calc R
C34 C 0.1180(3) 0.1597(3) 0.18886(18) 0.0484(8) Uani 1 1 d .
H34 H 0.0763 0.1202 0.1451 0.058 Uiso 1 1 calc R
C35 C -0.0395(3) 0.4407(3) 0.15083(15) 0.0363(7) Uani 1 1 d .
C36 C -0.1506(3) 0.4460(3) 0.17971(18) 0.0556(9) Uani 1 1 d .
H36A H -0.1598 0.5095 0.1595 0.083 Uiso 1 1 calc R
H36B H -0.1384 0.4602 0.2311 0.083 Uiso 1 1 calc R
H36C H -0.2250 0.3716 0.1671 0.083 Uiso 1 1 calc R
C37 C 0.3109(3) 0.3248(4) 0.03245(17) 0.0502(9) Uani 1 1 d .
C38 C 0.4010(3) 0.2926(4) -0.0029(2) 0.0820(13) Uani 1 1 d .
H38A H 0.4299 0.2537 0.0300 0.123 Uiso 1 1 calc R
H38B H 0.4714 0.3636 -0.0164 0.123 Uiso 1 1 calc R
H38C H 0.3596 0.2397 -0.0450 0.123 Uiso 1 1 calc R
C39 C 0.6650(3) 0.0960(3) 0.20049(17) 0.0430(8) Uani 1 1 d .
C40 C 0.4223(3) 0.0728(3) 0.1840(2) 0.0544(9) Uani 1 1 d .
C41 C 0.3748(3) -0.0135(3) 0.32208(18) 0.0451(8) Uani 1 1 d .
C42 C 0.6119(3) -0.0003(3) 0.33449(17) 0.0385(7) Uani 1 1 d .

loop_
_atom_site_aniso_label
_atom_site_aniso_U_11
_atom_site_aniso_U_22
_atom_site_aniso_U_33
_atom_site_aniso_U_23
_atom_site_aniso_U_13
_atom_site_aniso_U_12
Tb1 0.02215(6) 0.02186(7) 0.02461(7) 0.00036(5) 0.00222(5) 0.01060(5)
Tb2 0.02339(7) 0.03971(8) 0.02309(7) 0.00348(6) 0.00095(5) 0.01415(6)
Pt1 0.02672(6) 0.02689(6) 0.04420(7) -0.00224(5) 0.00539(5) 0.01161(5)
O1 0.0412(11) 0.0385(11) 0.0508(13) 0.0046(10) 0.0105(10) 0.0256(10)
O2 0.0386(11) 0.0468(12) 0.0325(11) -0.0015(9) 0.0055(9) 0.0222(10)
O3 0.0297(10) 0.0358(11) 0.0515(13) -0.0089(10) 0.0114(9) 0.0088(9)
O4 0.0252(10) 0.0322(10) 0.0355(11) -0.0030(9) 0.0038(8) 0.0104(8)
O5 0.0609(13) 0.0508(13) 0.0354(11) 0.0058(10) 0.0056(10) 0.0414(11)
O6 0.0267(9) 0.0270(10) 0.0375(11) -0.0038(8) 0.0086(8) 0.0082(8)
O7 0.0389(11) 0.0602(13) 0.0277(11) 0.0107(10) 0.0072(8) 0.0287(10)
O8 0.0462(12) 0.0704(15) 0.0295(11) 0.0129(11) 0.0081(9) 0.0381(12)
O9 0.0332(12) 0.0809(18) 0.0544(15) -0.0003(14) 0.0076(11) 0.0250(13)
O10 0.0378(12) 0.0759(16) 0.0426(13) -0.0043(12) 0.0029(10) 0.0332(12)
O11 0.0584(13) 0.0669(15) 0.0307(11) 0.0043(11) -0.0014(10) 0.0391(12)
O12 0.0325(11) 0.0582(14) 0.0373(12) -0.0009(11) 0.0089(9) 0.0083(10)
O13 0.107(2) 0.136(3) 0.0503(17) -0.0200(18) 0.0006(16) 0.059(2)
O14 0.0951(19) 0.091(2) 0.0600(17) 0.0229(15) 0.0077(14) 0.0574(17)
O15 0.069(2) 0.190(4) 0.101(3) -0.071(3) -0.0126(18) 0.026(2)
O16 0.225(9) 0.138(7) 0.184(9) -0.058(7) -0.066(7) 0.109(7)
O17 0.103(5) 0.141(6) 0.107(6) 0.069(6) -0.029(4) -0.041(5)
N1 0.0319(12) 0.0308(12) 0.0289(13) 0.0051(11) 0.0000(10) 0.0121(10)
N2 0.0226(11) 0.0245(11) 0.0397(14) 0.0023(10) 0.0066(10) 0.0097(10)
N3 0.0281(12) 0.0339(13) 0.0352(13) -0.0074(11) -0.0023(10) 0.0155(11)
N4 0.0347(14) 0.0443(15) 0.0581(18) 0.0185(14) -0.0072(12) 0.0128(12)
N5 0.0265(11) 0.0309(12) 0.0301(13) -0.0012(10) 0.0006(9) 0.0139(10)
N6 0.0366(13) 0.0332(13) 0.0330(13) 0.0015(11) 0.0010(10) 0.0179(11)
N7 0.0469(17) 0.071(2) 0.065(2) 0.0179(17) 0.0236(15) 0.0193(16)
N8 0.091(3) 0.106(3) 0.079(3) 0.000(2) -0.019(2) 0.065(2)
N9 0.0396(16) 0.0587(19) 0.082(2) -0.0164(17) 0.0241(16) 0.0121(14)
N10 0.0482(16) 0.0601(19) 0.0614(19) 0.0110(16) 0.0065(14) 0.0302(15)
C1 0.0430(17) 0.0354(16) 0.0320(16) 0.0069(14) -0.0034(13) 0.0098(14)
C2 0.0397(17) 0.053(2) 0.0304(16) 0.0047(15) -0.0025(13) 0.0119(15)
C3 0.0509(19) 0.074(2) 0.0316(17) 0.0178(18) 0.0000(15) 0.0286(19)
C4 0.0501(19) 0.0488(19) 0.0458(19) 0.0239(17) 0.0058(15) 0.0228(16)
C5 0.0280(14) 0.0357(16) 0.0363(16) 0.0121(13) 0.0077(12) 0.0157(13)
C6 0.0276(14) 0.0297(15) 0.0433(17) 0.0102(13) 0.0119(12) 0.0140(12)
C7 0.0504(19) 0.0378(18) 0.059(2) 0.0145(17) 0.0114(16) 0.0252(16)
C8 0.057(2) 0.0271(17) 0.081(3) 0.0115(18) 0.0163(19) 0.0193(16)
C9 0.0439(18) 0.0248(15) 0.068(2) -0.0047(16) 0.0078(16) 0.0110(14)
C10 0.0280(14) 0.0272(14) 0.0484(18) -0.0034(13) 0.0113(13) 0.0125(12)
C11 0.0240(14) 0.0312(15) 0.0418(17) -0.0085(13) 0.0052(12) 0.0128(12)
C12 0.0317(16) 0.0377(17) 0.066(2) -0.0137(16) -0.0015(15) 0.0104(14)
C13 0.0344(17) 0.060(2) 0.059(2) -0.0303(19) -0.0139(16) 0.0184(17)
C14 0.0423(18) 0.066(2) 0.0451(19) -0.0152(17) -0.0122(15) 0.0319(18)
C15 0.0433(17) 0.0438(18) 0.0420(18) -0.0046(15) -0.0049(14) 0.0233(15)
C16 0.0315(15) 0.0312(15) 0.0435(18) -0.0123(14) 0.0065(13) 0.0098(13)
C17 0.047(2) 0.067(2) 0.067(2) -0.019(2) 0.0178(18) 0.0244(18)
C18 0.0322(15) 0.0376(16) 0.0276(15) 0.0016(13) 0.0057(12) 0.0170(13)
C19 0.0371(17) 0.057(2) 0.0463(19) -0.0082(16) 0.0078(14) 0.0227(16)
C20 0.060(2) 0.071(3) 0.077(3) 0.037(2) -0.022(2) 0.012(2)
C21 0.059(2) 0.068(3) 0.091(3) 0.049(3) 0.007(2) 0.027(2)
C22 0.084(3) 0.040(2) 0.083(3) 0.025(2) 0.025(2) 0.022(2)
C23 0.078(3) 0.0345(18) 0.056(2) -0.0026(17) 0.0079(19) 0.0150(18)
C24 0.0329(15) 0.0340(16) 0.0493(18) 0.0015(14) 0.0086(14) 0.0200(13)
C25 0.0318(15) 0.0329(15) 0.0402(17) -0.0035(13) 0.0040(13) 0.0174(13)
C26 0.0507(19) 0.0350(17) 0.056(2) -0.0137(16) -0.0103(16) 0.0125(15)
C27 0.065(2) 0.056(2) 0.048(2) -0.0215(18) -0.0195(17) 0.0197(19)
C28 0.058(2) 0.058(2) 0.0338(18) -0.0032(16) -0.0078(15) 0.0253(18)
C29 0.0320(15) 0.0417(17) 0.0299(15) 0.0002(13) -0.0006(12) 0.0197(13)
C30 0.0317(15) 0.0427(17) 0.0293(15) 0.0041(13) 0.0016(12) 0.0225(13)
C31 0.067(2) 0.057(2) 0.042(2) 0.0145(17) -0.0011(16) 0.0293(19)
C32 0.083(3) 0.065(3) 0.061(3) 0.032(2) 0.006(2) 0.041(2)
C33 0.064(2) 0.0380(19) 0.077(3) 0.0191(19) 0.010(2) 0.0259(17)
C34 0.0516(19) 0.0384(18) 0.053(2) -0.0018(16) -0.0022(16) 0.0202(16)
C35 0.0336(15) 0.0455(17) 0.0303(16) 0.0007(14) 0.0034(12) 0.0193(14)
C36 0.051(2) 0.080(3) 0.055(2) 0.021(2) 0.0234(16) 0.0445(19)
C37 0.050(2) 0.089(3) 0.0300(17) 0.0048(18) 0.0065(15) 0.048(2)
C38 0.066(3) 0.122(4) 0.083(3) 0.008(3) 0.031(2) 0.063(3)
C39 0.0384(17) 0.0373(17) 0.0490(19) 0.0082(15) 0.0070(15) 0.0137(15)
C40 0.052(2) 0.054(2) 0.061(2) -0.0075(18) -0.0012(18) 0.0307(18)
C41 0.0332(17) 0.0390(17) 0.059(2) -0.0145(16) 0.0043(15) 0.0153(14)
C42 0.0318(16) 0.0321(16) 0.0478(19) -0.0004(14) 0.0122(14) 0.0117(13)

loop_
_atom_type_symbol
_atom_type_description
_atom_type_scat_dispersion_real
_atom_type_scat_dispersion_imag
_atom_type_scat_source
C C 0.0033 0.0016 'International Tables Vol C Tables 4.2.6.8 and 6.1.1.4'
H H 0.0000 0.0000 'International Tables Vol C Tables 4.2.6.8 and 6.1.1.4'
N N 0.0061 0.0033 'International Tables Vol C Tables 4.2.6.8 and 6.1.1.4'
O O 0.0106 0.0060 'International Tables Vol C Tables 4.2.6.8 and 6.1.1.4'
Tb Tb -0.1723 4.1537 'International Tables Vol C Tables 4.2.6.8 and 6.1.1.4'
Pt Pt -1.7033 8.3905 'International Tables Vol C Tables 4.2.6.8 and 6.1.1.4'

loop_
_geom_angle_atom_site_label_1
_geom_angle_atom_site_label_2
_geom_angle_atom_site_label_3
_geom_angle
_geom_angle_site_symmetry_1
O6 Tb1 O3 128.41(6) .
O6 Tb1 O1 78.37(6) .
O3 Tb1 O1 147.63(7) .
O6 Tb1 O5 84.47(7) .
O3 Tb1 O5 79.34(7) .
O1 Tb1 O5 126.17(7) .
O6 Tb1 O2 76.20(6) .
O3 Tb1 O2 141.22(7) .
O1 Tb1 O2 52.94(6) .
O5 Tb1 O2 73.53(6) .
O6 Tb1 O4 75.88(6) .
O3 Tb1 O4 52.54(6) .
O1 Tb1 O4 147.80(6) .
O5 Tb1 O4 70.06(6) .
O2 Tb1 O4 135.63(6) .
O6 Tb1 N1 78.40(6) .
O3 Tb1 N1 85.60(7) .
O1 Tb1 N1 82.69(7) .
O5 Tb1 N1 142.51(7) .
O2 Tb1 N1 132.20(7) .
O4 Tb1 N1 73.50(7) .
O6 Tb1 N3 148.50(7) .
O3 Tb1 N3 77.07(7) .
O1 Tb1 N3 86.10(7) .
O5 Tb1 N3 82.89(7) .
O2 Tb1 N3 72.58(7) .
O4 Tb1 N3 125.55(6) .
N1 Tb1 N3 126.87(7) .
O6 Tb1 N2 134.39(6) .
O3 Tb1 N2 74.68(7) .
O1 Tb1 N2 73.08(6) .
O5 Tb1 N2 141.14(7) .
O2 Tb1 N2 111.14(7) .
O4 Tb1 N2 113.08(6) .
N1 Tb1 N2 63.46(7) .
N3 Tb1 N2 63.57(7) .
O6 Tb1 C16 75.32(7) .
O3 Tb1 C16 155.60(7) .
O1 Tb1 C16 26.34(7) .
O5 Tb1 C16 99.95(8) .
O2 Tb1 C16 26.61(7) .
O4 Tb1 C16 150.29(7) .
N1 Tb1 C16 107.42(8) .
N3 Tb1 C16 78.63(7) .
N2 Tb1 C16 92.44(8) .
O6 Tb1 C18 102.18(7) .
O3 Tb1 C18 26.27(7) .
O1 Tb1 C18 161.77(7) .
O5 Tb1 C18 71.72(7) .
O2 Tb1 C18 145.20(7) .
O4 Tb1 C18 26.32(6) .
N1 Tb1 C18 79.61(7) .
N3 Tb1 C18 101.02(7) .
N2 Tb1 C18 94.90(7) .
C16 Tb1 C18 171.59(8) .
O11 Tb2 O9 86.97(7) .
O11 Tb2 O8 124.29(7) .
O9 Tb2 O8 147.03(7) .
O11 Tb2 O12 78.14(7) .
O9 Tb2 O12 128.49(8) .
O8 Tb2 O12 73.85(7) .
O11 Tb2 O10 72.54(7) .
O9 Tb2 O10 53.78(8) .
O8 Tb2 O10 139.29(7) .
O12 Tb2 O10 74.73(7) .
O11 Tb2 O7 75.31(6) .
O9 Tb2 O7 143.67(7) .
O8 Tb2 O7 52.83(6) .
O12 Tb2 O7 79.05(7) .
O10 Tb2 O7 141.84(7) .
O11 Tb2 N6 146.00(7) .
O9 Tb2 N6 85.66(7) .
O8 Tb2 N6 73.60(7) .
O12 Tb2 N6 80.74(7) .
O10 Tb2 N6 76.37(7) .
O7 Tb2 N6 126.05(6) .
O11 Tb2 N5 144.00(7) .
O9 Tb2 N5 73.93(8) .
O8 Tb2 N5 73.99(7) .
O12 Tb2 N5 137.45(7) .
O10 Tb2 N5 115.68(7) .
O7 Tb2 N5 102.40(7) .
N6 Tb2 N5 63.91(7) .
O11 Tb2 N4 82.24(8) .
O9 Tb2 N4 74.92(9) .
O8 Tb2 N4 97.32(8) .
O12 Tb2 N4 147.88(7) .
O10 Tb2 N4 122.83(8) .
O7 Tb2 N4 71.48(7) .
N6 Tb2 N4 127.22(7) .
N5 Tb2 N4 63.64(7) .
O11 Tb2 C37 77.72(8) .
O9 Tb2 C37 26.82(9) .
O8 Tb2 C37 154.48(8) .
O12 Tb2 C37 101.71(10) .
O10 Tb2 C37 26.99(9) .
O7 Tb2 C37 152.25(7) .
N6 Tb2 C37 80.89(8) .
N5 Tb2 C37 95.55(9) .
N4 Tb2 C37 98.61(10) .
O11 Tb2 C35 99.48(8) .
O9 Tb2 C35 158.75(9) .
O8 Tb2 C35 26.20(7) .
O12 Tb2 C35 72.75(8) .
O10 Tb2 C35 147.46(8) .
O7 Tb2 C35 26.78(7) .
N6 Tb2 C35 99.30(8) .
N5 Tb2 C35 89.62(7) .
N4 Tb2 C35 85.84(8) .
C37 Tb2 C35 174.29(10) .
C41 Pt1 C39 178.55(13) .
C41 Pt1 C40 90.88(13) .
C39 Pt1 C40 90.19(13) .
C41 Pt1 C42 89.19(12) .
C39 Pt1 C42 89.66(11) .
C40 Pt1 C42 175.42(13) .
C16 O1 Tb1 96.27(17) .
C16 O2 Tb1 90.74(17) .
C18 O3 Tb1 97.28(15) .
C18 O4 Tb1 90.09(16) .
Tb1 O5 H5A 111.4 .
Tb1 O5 H5B 127.6 .
H5A O5 H5B 120.4 .
Tb1 O6 H6A 110.9 .
Tb1 O6 H6B 134.3 .
H6A O6 H6B 113.1 .
C35 O7 Tb2 90.42(16) .
C35 O8 Tb2 96.11(16) .
C37 O9 Tb2 94.30(19) .
C37 O10 Tb2 91.9(2) .
Tb2 O11 H11A 109.3 .
Tb2 O11 H11B 119.8 .
H11A O11 H11B 121.2 .
Tb2 O12 H12B 114.0 .
Tb2 O12 H12C 128.3 .
H12B O12 H12C 116.9 .
H13A O13 H13B 91.2 .
H14A O14 H14B 106.5 .
H15A O15 H15B 90.0 .
H16A O16 H16B 121.6 .
O17 O17 H17D 68.6 2_666
O17 O17 H17E 58.4 2_666
H17D O17 H17E 118.7 .
C1 N1 C5 118.2(2) .
C1 N1 Tb1 120.17(17) .
C5 N1 Tb1 121.60(18) .
C6 N2 C10 118.3(2) .
C6 N2 Tb1 120.59(17) .
C10 N2 Tb1 120.66(17) .
C15 N3 C11 117.1(2) .
C15 N3 Tb1 121.33(19) .
C11 N3 Tb1 121.45(18) .
C24 N4 C20 117.2(3) .
C24 N4 Tb2 120.69(18) .
C20 N4 Tb2 121.6(2) .
C29 N5 C25 118.7(2) .
C29 N5 Tb2 120.26(17) .
C25 N5 Tb2 120.91(17) .
C34 N6 C30 117.9(2) .
C34 N6 Tb2 121.0(2) .
C30 N6 Tb2 120.74(17) .
N1 C1 C2 123.4(3) .
N1 C1 H1 118.3 .
C2 C1 H1 118.3 .
C3 C2 C1 118.1(3) .
C3 C2 H2 120.9 .
C1 C2 H2 120.9 .
C4 C3 C2 119.6(3) .
C4 C3 H3 120.2 .
C2 C3 H3 120.2 .
C3 C4 C5 119.8(3) .
C3 C4 H4 120.1 .
C5 C4 H4 120.1 .
N1 C5 C4 120.9(3) .
N1 C5 C6 116.9(2) .
C4 C5 C6 122.2(3) .
N2 C6 C7 122.0(3) .
N2 C6 C5 116.7(2) .
C7 C6 C5 121.4(3) .
C8 C7 C6 118.7(3) .
C8 C7 H7 120.7 .
C6 C7 H7 120.7 .
C9 C8 C7 120.2(3) .
C9 C8 H8 119.9 .
C7 C8 H8 119.9 .
C8 C9 C10 119.5(3) .
C8 C9 H9 120.3 .
C10 C9 H9 120.3 .
N2 C10 C9 121.3(3) .
N2 C10 C11 116.9(2) .
C9 C10 C11 121.7(3) .
N3 C11 C12 121.7(3) .
N3 C11 C10 116.6(2) .
C12 C11 C10 121.7(3) .
C13 C12 C11 120.1(3) .
C13 C12 H12 120.0 .
C11 C12 H12 120.0 .
C12 C13 C14 118.8(3) .
C12 C13 H13 120.6 .
C14 C13 H13 120.6 .
C15 C14 C13 118.0(3) .
C15 C14 H14 121.0 .
C13 C14 H14 121.0 .
N3 C15 C14 124.3(3) .
N3 C15 H15 117.9 .
C14 C15 H15 117.9 .
O1 C16 O2 120.0(3) .
O1 C16 C17 119.2(3) .
O2 C16 C17 120.8(3) .
O1 C16 Tb1 57.40(14) .
O2 C16 Tb1 62.64(14) .
C17 C16 Tb1 175.9(2) .
C16 C17 H17A 109.5 .
C16 C17 H17B 109.5 .
H17A C17 H17B 109.5 .
C16 C17 H17C 109.5 .
H17A C17 H17C 109.5 .
H17B C17 H17C 109.5 .
O4 C18 O3 119.8(2) .
O4 C18 C19 121.5(3) .
O3 C18 C19 118.7(2) .
O4 C18 Tb1 63.59(14) .
O3 C18 Tb1 56.44(13) .
C19 C18 Tb1 172.6(2) .
C18 C19 H19A 109.5 .
C18 C19 H19B 109.5 .
H19A C19 H19B 109.5 .
C18 C19 H19C 109.5 .
H19A C19 H19C 109.5 .
H19B C19 H19C 109.5 .
N4 C20 C21 123.9(4) .
N4 C20 H20 118.0 .
C21 C20 H20 118.0 .
C22 C21 C20 118.3(3) .
C22 C21 H21 120.8 .
C20 C21 H21 120.8 .
C21 C22 C23 119.1(3) .
C21 C22 H22 120.5 .
C23 C22 H22 120.5 .
C22 C23 C24 120.0(3) .
C22 C23 H23 120.0 .
C24 C23 H23 120.0 .
N4 C24 C23 121.3(3) .
N4 C24 C25 116.8(2) .
C23 C24 C25 121.9(3) .
N5 C25 C26 121.3(3) .
N5 C25 C24 117.0(3) .
C26 C25 C24 121.7(3) .
C27 C26 C25 119.6(3) .
C27 C26 H26 120.2 .
C25 C26 H26 120.2 .
C26 C27 C28 119.5(3) .
C26 C27 H27 120.3 .
C28 C27 H27 120.3 .
C27 C28 C29 119.3(3) .
C27 C28 H28 120.4 .
C29 C28 H28 120.4 .
N5 C29 C28 121.5(3) .
N5 C29 C30 116.4(2) .
C28 C29 C30 122.0(3) .
N6 C30 C31 121.2(3) .
N6 C30 C29 116.9(2) .
C31 C30 C29 121.9(3) .
C32 C31 C30 120.1(3) .
C32 C31 H31 120.0 .
C30 C31 H31 120.0 .
C31 C32 C33 119.7(3) .
C31 C32 H32 120.1 .
C33 C32 H32 120.1 .
C32 C33 C34 117.4(3) .
C32 C33 H33 121.3 .
C34 C33 H33 121.3 .
N6 C34 C33 123.6(3) .
N6 C34 H34 118.2 .
C33 C34 H34 118.2 .
O8 C35 O7 120.0(3) .
O8 C35 C36 119.6(3) .
O7 C35 C36 120.5(3) .
O8 C35 Tb2 57.70(14) .
O7 C35 Tb2 62.80(14) .
C36 C35 Tb2 171.3(2) .
C35 C36 H36A 109.5 .
C35 C36 H36B 109.5 .
H36A C36 H36B 109.5 .
C35 C36 H36C 109.5 .
H36A C36 H36C 109.5 .
H36B C36 H36C 109.5 .
O9 C37 O10 119.9(3) .
O9 C37 C38 119.8(3) .
O10 C37 C38 120.2(4) .
O9 C37 Tb2 58.88(16) .
O10 C37 Tb2 61.16(16) .
C38 C37 Tb2 177.7(3) .
C37 C38 H38A 109.5 .
C37 C38 H38B 109.5 .
H38A C38 H38B 109.5 .
C37 C38 H38C 109.5 .
H38A C38 H38C 109.5 .
H38B C38 H38C 109.5 .
N7 C39 Pt1 177.0(3) .
N8 C40 Pt1 176.0(3) .
N9 C41 Pt1 179.3(3) .
N10 C42 Pt1 174.2(3) .

loop_
_geom_bond_atom_site_label_1
_geom_bond_atom_site_label_2
_geom_bond_distance
_geom_bond_site_symmetry_2
Tb1 O6 2.3727(17) .
Tb1 O3 2.3839(18) .
Tb1 O1 2.3953(19) .
Tb1 O5 2.3999(18) .
Tb1 O2 2.5104(18) .
Tb1 O4 2.5414(18) .
Tb1 N1 2.546(2) .
Tb1 N3 2.568(2) .
Tb1 N2 2.572(2) .
Tb1 C16 2.826(3) .
Tb1 C18 2.838(3) .
Tb2 O11 2.3828(19) .
Tb2 O9 2.389(2) .
Tb2 O8 2.3967(19) .
Tb2 O12 2.4215(19) .
Tb2 O10 2.439(2) .
Tb2 O7 2.5078(19) .
Tb2 N6 2.528(2) .
Tb2 N5 2.542(2) .
Tb2 N4 2.564(2) .
Tb2 C37 2.783(3) .
Tb2 C35 2.819(3) .
Pt1 C41 1.983(3) .
Pt1 C39 1.984(3) .
Pt1 C40 1.986(4) .
Pt1 C42 1.994(3) .
O1 C16 1.261(3) .
O2 C16 1.266(3) .
O3 C18 1.266(3) .
O4 C18 1.258(3) .
O5 H5A 0.8501 .
O5 H5B 0.8499 .
O6 H6A 0.8503 .
O6 H6B 0.8498 .
O7 C35 1.270(3) .
O8 C35 1.252(3) .
O9 C37 1.259(4) .
O10 C37 1.263(4) .
O11 H11A 0.8505 .
O11 H11B 0.8501 .
O12 H12B 0.8505 .
O12 H12C 0.8497 .
O13 H13A 0.8501 .
O13 H13B 0.8499 .
O14 H14A 0.8505 .
O14 H14B 0.8501 .
O15 H15A 0.8500 .
O15 H15B 0.8500 .
O16 H16A 0.8501 .
O16 H16B 0.8498 .
O17 O17 1.344(12) 2_666
O17 H17D 0.8500 .
O17 H17E 0.8500 .
N1 C1 1.334(3) .
N1 C5 1.348(3) .
N2 C6 1.346(3) .
N2 C10 1.356(3) .
N3 C15 1.336(3) .
N3 C11 1.346(3) .
N4 C24 1.327(4) .
N4 C20 1.335(4) .
N5 C29 1.341(3) .
N5 C25 1.347(3) .
N6 C34 1.331(4) .
N6 C30 1.337(3) .
N7 C39 1.144(4) .
N8 C40 1.145(4) .
N9 C41 1.139(4) .
N10 C42 1.141(4) .
C1 C2 1.377(4) .
C1 H1 0.9300 .
C2 C3 1.372(4) .
C2 H2 0.9300 .
C3 C4 1.362(5) .
C3 H3 0.9300 .
C4 C5 1.392(4) .
C4 H4 0.9300 .
C5 C6 1.476(4) .
C6 C7 1.401(4) .
C7 C8 1.364(4) .
C7 H7 0.9300 .
C8 C9 1.359(4) .
C8 H8 0.9300 .
C9 C10 1.395(4) .
C9 H9 0.9300 .
C10 C11 1.481(4) .
C11 C12 1.381(4) .
C12 C13 1.368(5) .
C12 H12 0.9300 .
C13 C14 1.375(5) .
C13 H13 0.9300 .
C14 C15 1.373(4) .
C14 H14 0.9300 .
C15 H15 0.9300 .
C16 C17 1.502(4) .
C17 H17A 0.9600 .
C17 H17B 0.9600 .
C17 H17C 0.9600 .
C18 C19 1.495(4) .
C19 H19A 0.9600 .
C19 H19B 0.9600 .
C19 H19C 0.9600 .
C20 C21 1.372(5) .
C20 H20 0.9300 .
C21 C22 1.340(5) .
C21 H21 0.9300 .
C22 C23 1.368(5) .
C22 H22 0.9300 .
C23 C24 1.378(4) .
C23 H23 0.9300 .
C24 C25 1.474(4) .
C25 C26 1.391(4) .
C26 C27 1.349(4) .
C26 H26 0.9300 .
C27 C28 1.372(5) .
C27 H27 0.9300 .
C28 C29 1.385(4) .
C28 H28 0.9300 .
C29 C30 1.483(4) .
C30 C31 1.374(4) .
C31 C32 1.356(5) .
C31 H31 0.9300 .
C32 C33 1.363(5) .
C32 H32 0.9300 .
C33 C34 1.379(4) .
C33 H33 0.9300 .
C34 H34 0.9300 .
C35 C36 1.496(4) .
C36 H36A 0.9600 .
C36 H36B 0.9600 .
C36 H36C 0.9600 .
C37 C38 1.497(4) .
C38 H38A 0.9600 .
C38 H38B 0.9600 .
C38 H38C 0.9600 .
